data_4110327
loop_
_publ_author_name
'Matthew B. Boxer'
'Hisashi Yamamoto'

_publ_section_title
;
 Tris(trimethylsilyl)silyl-Governed Aldehyde Cross-Aldol Cascade Reaction
;
_journal_name_full 'Journal of the American Chemical Society'
_journal_page_first 48
_journal_page_last 49
_journal_paper_doi 10.1021/ja054725k
_journal_volume 128
_journal_year 2006
_chemical_formula_sum 'C8 H18 O2'
_chemical_formula_weight 146.22
_chemical_name_systematic
; 
 ? 
;
_space_group_IT_number 14
_symmetry_cell_setting monoclinic
_symmetry_space_group_name_Hall '-P 2ybc'
_symmetry_space_group_name_H-M 'P 1 21/c 1'
_atom_sites_solution_hydrogens geom
_atom_sites_solution_primary direct
_atom_sites_solution_secondary difmap
_audit_creation_method SHELXL-97
_cell_angle_alpha 90.00
_cell_angle_beta 107.643(3)
_cell_angle_gamma 90.00
_cell_formula_units_Z 4
_cell_length_a 11.631(2)
_cell_length_b 9.4534(18)
_cell_length_c 8.2775(16)
_cell_measurement_temperature 100(2)
_cell_volume 867.3(3)
_computing_structure_refinement 'SHELXL-97 (Sheldrick, 1997)'
_computing_structure_solution 'SHELXS-97 (Sheldrick, 1990)'
_diffrn_ambient_temperature 100(2)
_diffrn_measured_fraction_theta_full 0.975
_diffrn_measured_fraction_theta_max 0.975
_diffrn_radiation_monochromator graphite
_diffrn_radiation_source 'fine-focus sealed tube'
_diffrn_radiation_type MoK\a
_diffrn_radiation_wavelength 0.71073
_diffrn_reflns_av_R_equivalents 0.0218
_diffrn_reflns_av_sigmaI/netI 0.0166
_diffrn_reflns_limit_h_max 15
_diffrn_reflns_limit_h_min -15
_diffrn_reflns_limit_k_max 12
_diffrn_reflns_limit_k_min -12
_diffrn_reflns_limit_l_max 10
_diffrn_reflns_limit_l_min -10
_diffrn_reflns_number 9908
_diffrn_reflns_theta_full 28.31
_diffrn_reflns_theta_max 28.31
_diffrn_reflns_theta_min 1.84
_exptl_absorpt_coefficient_mu 0.078
_exptl_absorpt_correction_T_max 0.9846
_exptl_absorpt_correction_T_min 0.9659
_exptl_crystal_density_diffrn 1.120
_exptl_crystal_F_000 328
_exptl_crystal_size_max 0.45
_exptl_crystal_size_mid 0.30
_exptl_crystal_size_min 0.20
_refine_diff_density_max 0.460
_refine_diff_density_min -0.156
_refine_diff_density_rms 0.053
_refine_ls_extinction_method none
_refine_ls_goodness_of_fit_ref 1.048
_refine_ls_hydrogen_treatment mixed
_refine_ls_matrix_type full
_refine_ls_number_parameters 97
_refine_ls_number_reflns 2100
_refine_ls_number_restraints 0
_refine_ls_restrained_S_all 1.048
_refine_ls_R_factor_all 0.0453
_refine_ls_R_factor_gt 0.0424
_refine_ls_shift/su_max 0.000
_refine_ls_shift/su_mean 0.000
_refine_ls_structure_factor_coef Fsqd
_refine_ls_weighting_details 'calc w=1/[\s^2^(Fo^2^)+(0.0789P)^2^+0.1333P] where P=(Fo^2^+2Fc^2^)/3'
_refine_ls_weighting_scheme calc
_refine_ls_wR_factor_gt 0.1177
_refine_ls_wR_factor_ref 0.1205
_reflns_number_gt 1913
_reflns_number_total 2100
_reflns_threshold_expression >2sigma(I)
_cod_data_source_file ja054725ksi20050714_091209.cif
_cod_data_source_block box11ss
_cod_database_code 4110327

loop_
_symmetry_equiv_pos_as_xyz
'x, y, z'
'-x, y+1/2, -z+1/2'
'-x, -y, -z'
'x, -y-1/2, z-1/2'

loop_
_atom_site_label
_atom_site_type_symbol
_atom_site_fract_x
_atom_site_fract_y
_atom_site_fract_z
_atom_site_U_iso_or_equiv
_atom_site_adp_type
_atom_site_occupancy
_atom_site_symmetry_multiplicity
_atom_site_calc_flag
_atom_site_refinement_flags
C1 C 0.04242(9) 0.10154(10) 0.32583(11) 0.0181(2) Uani 1 1 d .
H1A H -0.0040 0.0121 0.3029 0.022 Uiso 1 1 calc R
H1B H 0.0399 0.1383 0.4367 0.022 Uiso 1 1 calc R
C2 C 0.17307(8) 0.07254(9) 0.33337(11) 0.0162(2) Uani 1 1 d .
H2 H 0.2169 0.1649 0.3546 0.019 Uiso 1 1 calc R
C3 C 0.23069(9) -0.02323(11) 0.48596(12) 0.0216(2) Uani 1 1 d .
H3A H 0.2042 0.0067 0.5823 0.032 Uiso 1 1 calc R
H3B H 0.3187 -0.0162 0.5164 0.032 Uiso 1 1 calc R
H3C H 0.2060 -0.1214 0.4567 0.032 Uiso 1 1 calc R
C4 C 0.17934(8) 0.01653(9) 0.16240(11) 0.0142(2) Uani 1 1 d .
H4 H 0.1296 0.0819 0.0735 0.017 Uiso 1 1 calc R
C5 C 0.30538(8) 0.00783(9) 0.13509(12) 0.0168(2) Uani 1 1 d .
C6 C 0.28525(9) -0.01004(10) -0.05563(13) 0.0212(2) Uani 1 1 d .
H6A H 0.3633 -0.0107 -0.0779 0.032 Uiso 1 1 calc R
H6B H 0.2363 0.0687 -0.1170 0.032 Uiso 1 1 calc R
H6C H 0.2433 -0.0995 -0.0939 0.032 Uiso 1 1 calc R
C7 C 0.38190(9) -0.11678(11) 0.22663(14) 0.0251(2) Uani 1 1 d .
H7A H 0.4537 -0.1259 0.1889 0.038 Uiso 1 1 calc R
H7B H 0.3344 -0.2040 0.2004 0.038 Uiso 1 1 calc R
H7C H 0.4066 -0.1002 0.3492 0.038 Uiso 1 1 calc R
C8 C 0.37420(9) 0.14651(11) 0.19153(14) 0.0240(2) Uani 1 1 d .
H8A H 0.3971 0.1542 0.3153 0.036 Uiso 1 1 calc R
H8B H 0.3225 0.2266 0.1401 0.036 Uiso 1 1 calc R
H8C H 0.4470 0.1474 0.1553 0.036 Uiso 1 1 calc R
O1 O -0.01188(6) 0.20251(7) 0.19551(8) 0.01885(19) Uani 1 1 d .
H1 H -0.0493 0.2635 0.2338 0.028 Uiso 1 1 calc R
O2 O 0.11972(6) -0.11867(7) 0.13425(8) 0.01762(19) Uani 1 1 d .
H2A H 0.0916 -0.1335 0.0296 0.026 Uiso 1 1 calc R

loop_
_atom_site_aniso_label
_atom_site_aniso_U_11
_atom_site_aniso_U_22
_atom_site_aniso_U_33
_atom_site_aniso_U_23
_atom_site_aniso_U_13
_atom_site_aniso_U_12
C1 0.0225(5) 0.0173(4) 0.0162(5) 0.0014(3) 0.0085(4) 0.0027(3)
C2 0.0194(4) 0.0153(4) 0.0134(4) -0.0009(3) 0.0041(3) -0.0002(3)
C3 0.0257(5) 0.0237(5) 0.0133(4) 0.0010(3) 0.0028(4) 0.0013(4)
C4 0.0157(4) 0.0125(4) 0.0146(4) -0.0002(3) 0.0046(3) -0.0010(3)
C5 0.0161(4) 0.0158(4) 0.0188(5) -0.0001(3) 0.0057(3) -0.0006(3)
C6 0.0223(5) 0.0231(5) 0.0214(5) -0.0011(4) 0.0115(4) -0.0010(4)
C7 0.0213(5) 0.0247(5) 0.0294(5) 0.0039(4) 0.0080(4) 0.0072(4)
C8 0.0216(5) 0.0230(5) 0.0282(5) -0.0034(4) 0.0088(4) -0.0064(4)
O1 0.0235(4) 0.0177(4) 0.0159(3) -0.0003(2) 0.0070(3) 0.0052(3)
O2 0.0221(4) 0.0172(4) 0.0142(3) -0.0027(2) 0.0064(3) -0.0066(2)

loop_
_atom_type_symbol
_atom_type_description
_atom_type_scat_dispersion_real
_atom_type_scat_dispersion_imag
_atom_type_scat_source
C C 0.0033 0.0016 'International Tables Vol C Tables 4.2.6.8 and 6.1.1.4'
H H 0.0000 0.0000 'International Tables Vol C Tables 4.2.6.8 and 6.1.1.4'
O O 0.0106 0.0060 'International Tables Vol C Tables 4.2.6.8 and 6.1.1.4'

loop_
_geom_angle_atom_site_label_1
_geom_angle_atom_site_label_2
_geom_angle_atom_site_label_3
_geom_angle
O1 C1 C2 110.85(7)
C1 C2 C3 108.72(8)
C1 C2 C4 110.45(7)
C3 C2 C4 115.16(8)
O2 C4 C2 107.51(7)
O2 C4 C5 111.07(7)
C2 C4 C5 117.65(7)
C7 C5 C6 108.01(8)
C7 C5 C8 109.60(8)
C6 C5 C8 108.10(8)
C7 C5 C4 113.68(8)
C6 C5 C4 107.43(7)
C8 C5 C4 109.84(7)

loop_
_geom_bond_atom_site_label_1
_geom_bond_atom_site_label_2
_geom_bond_distance
C1 O1 1.4355(11)
C1 C2 1.5267(13)
C2 C3 1.5333(13)
C2 C4 1.5333(12)
C4 O2 1.4390(10)
C4 C5 1.5518(13)
C5 C7 1.5315(13)
C5 C6 1.5335(13)
C5 C8 1.5333(13)

loop_
_geom_torsion_atom_site_label_1
_geom_torsion_atom_site_label_2
_geom_torsion_atom_site_label_3
_geom_torsion_atom_site_label_4
_geom_torsion
O1 C1 C2 C3 174.06(7)
O1 C1 C2 C4 -58.68(10)
C1 C2 C4 O2 -65.04(9)
C3 C2 C4 O2 58.57(10)
C1 C2 C4 C5 168.74(7)
C3 C2 C4 C5 -67.64(10)
O2 C4 C5 C7 -48.32(10)
C2 C4 C5 C7 76.14(10)
O2 C4 C5 C6 71.12(9)
C2 C4 C5 C6 -164.42(8)
O2 C4 C5 C8 -171.53(7)
C2 C4 C5 C8 -47.07(11)
